data_8106225
loop_
_publ_author_name
'Xue, Ya-Li'
'Zhang, Ai-Yun'
'Zhao, Dan'

_publ_section_title
;
 Crystal structure of
 catena-poly[octaaqua-bis(\m2-4,6-dicarboxyisophthalate-\k2
 O:O&#x2032;)cadmium(II)disodium(I)] dihydrate, C20H28CdNa2O26
;
_journal_issue 4
_journal_name_full 'Zeitschrift f\"ur Kristallographie - New Crystal Structures'
_journal_page_first 591
_journal_page_last 592
_journal_paper_doi 10.1515/ncrs-2017-0349
_journal_volume 233
_journal_year 2018
_chemical_formula_sum 'C20 H28 Cd Na2 O26'
_chemical_formula_weight 842.80
_space_group_crystal_system monoclinic
_space_group_IT_number 12
_space_group_name_Hall '-C 2y'
_space_group_name_H-M_alt 'C 1 2/m 1'
_atom_sites_solution_hydrogens mixed
_cell_angle_alpha 90
_cell_angle_beta 103.5520(10)
_cell_angle_gamma 90
_cell_formula_units_Z 2
_cell_length_a 7.4169(8)
_cell_length_b 20.183(2)
_cell_length_c 10.5403(11)
_cell_measurement_reflns_used 670
_cell_measurement_temperature 296(2)
_cell_measurement_theta_max 24.59
_cell_measurement_theta_min 2.18
_cell_volume 1533.9(3)
_computing_cell_refinement 'SAINT (Bruker, 2014) [10]'
_computing_data_collection 'SMART Apex2 (Bruker, 2014) [10]'
_computing_data_reduction 'SAINT (Bruker, 2014) [10]'
_computing_molecular_graphics 'SHELXL (Sheldrick, 2014) [11]'
_computing_publication_material 'SHELXTL (Sheldrick, 2014) [11]'
_computing_structure_refinement 'SHELXL-2014/7 (Sheldrick, 2014) [11]'
_computing_structure_solution 'SHELXS (Sheldrick, 2014) [11]'
_diffrn_ambient_temperature 296(2)
_diffrn_detector_area_resol_mean 83.33
_diffrn_measured_fraction_theta_full 0.999
_diffrn_measured_fraction_theta_max 0.997
_diffrn_measurement_device_type 'Bruker Smart Apex2 CCD area detector'
_diffrn_measurement_method '\w scans'
_diffrn_radiation_type MoK\a
_diffrn_radiation_wavelength 0.71073
_diffrn_reflns_av_R_equivalents 0.0441
_diffrn_reflns_av_unetI/netI 0.0352
_diffrn_reflns_Laue_measured_fraction_full 0.999
_diffrn_reflns_Laue_measured_fraction_max 0.997
_diffrn_reflns_limit_h_max 9
_diffrn_reflns_limit_h_min -9
_diffrn_reflns_limit_k_max 26
_diffrn_reflns_limit_k_min -26
_diffrn_reflns_limit_l_max 13
_diffrn_reflns_limit_l_min -14
_diffrn_reflns_number 9620
_diffrn_reflns_point_group_measured_fraction_full 0.999
_diffrn_reflns_point_group_measured_fraction_max 0.997
_diffrn_reflns_theta_full 25.242
_diffrn_reflns_theta_max 28.474
_diffrn_reflns_theta_min 1.987
_diffrn_source 'fine-focus sealed tube'
_exptl_absorpt_coefficient_mu 0.848
_exptl_absorpt_correction_T_max 0.981
_exptl_absorpt_correction_T_min 0.857
_exptl_absorpt_correction_type multi-scan
_exptl_crystal_colour colorless
_exptl_crystal_density_diffrn 1.825
_exptl_crystal_description prism
_exptl_crystal_F_000 852
_exptl_crystal_size_max 0.20
_exptl_crystal_size_mid 0.05
_exptl_crystal_size_min 0.05
_refine_diff_density_max 0.579
_refine_diff_density_min -0.822
_refine_diff_density_rms 0.108
_refine_ls_extinction_coef .
_refine_ls_extinction_method none
_refine_ls_goodness_of_fit_ref 1.124
_refine_ls_hydrogen_treatment constr
_refine_ls_matrix_type full
_refine_ls_number_parameters 121
_refine_ls_number_reflns 1988
_refine_ls_number_restraints 0
_refine_ls_restrained_S_all 1.124
_refine_ls_R_factor_all 0.0521
_refine_ls_R_factor_gt 0.0434
_refine_ls_shift/su_max 0.000
_refine_ls_shift/su_mean 0.000
_refine_ls_structure_factor_coef Fsqd
_refine_ls_weighting_details 'w=1/[\s^2^(Fo^2^)+(0.0629P)^2^+2.6952P] where P=(Fo^2^+2Fc^2^)/3'
_refine_ls_weighting_scheme calc
_refine_ls_wR_factor_gt 0.1207
_refine_ls_wR_factor_ref 0.1271
_reflns_Friedel_coverage 0.000
_reflns_Friedel_fraction_full .
_reflns_Friedel_fraction_max .
_reflns_number_gt 1714
_reflns_number_total 1988
_reflns_threshold_expression 'I > 2\s(I)'
_cod_data_source_file suppl_ncrs-2017-0349_suppl.cif
_cod_data_source_block 1
_cod_original_sg_symbol_H-M 'C 2/m'
_cod_database_code 8106225
_shelx_space_group_comment
;
The symmetry employed for this shelxl refinement is uniquely defined
by the following loop, which should always be used as a source of
symmetry information in preference to the above space-group names.
They are only intended as comments.
;
_shelx_estimated_absorpt_t_min 0.782
_shelx_estimated_absorpt_t_max 0.856
_publcif_info_exptl_table_max_cols 4
_publcif_info_exptl_table_use_headnotes n
_publcif_funding_html
;
;

loop_
_space_group_symop_operation_xyz
'x, y, z'
'-x, y, -z'
'x+1/2, y+1/2, z'
'-x+1/2, y+1/2, -z'
'-x, -y, -z'
'x, -y, z'
'-x+1/2, -y+1/2, -z'
'x+1/2, -y+1/2, z'

loop_
_atom_site_label
_atom_site_type_symbol
_atom_site_fract_x
_atom_site_fract_y
_atom_site_fract_z
_atom_site_U_iso_or_equiv
_atom_site_adp_type
_atom_site_occupancy
_atom_site_site_symmetry_order
_atom_site_calc_flag
_atom_site_refinement_flags_posn
_atom_site_refinement_flags_adp
_atom_site_refinement_flags_occupancy
_atom_site_disorder_assembly
_atom_site_disorder_group
Cd1 Cd 0.0000 0.0000 0.0000 0.03157(19) Uani 1 4 d S T P . .
Na1 Na 0.3202(3) 0.0000 0.33009(18) 0.0328(4) Uani 1 2 d S T P . .
C1 C 0.5000 0.1870(2) 0.5000 0.0212(8) Uani 1 2 d S T P . .
H1 H 0.5000 0.1409 0.5000 0.025 Uiso 1 2 calc R U P . .
C2 C 0.5000 0.3211(2) 0.5000 0.0202(8) Uani 1 2 d S T P . .
H2 H 0.5000 0.3672 0.5000 0.024 Uiso 1 2 calc R U P . .
C3 C 0.3971(4) 0.21918(13) 0.3901(3) 0.0187(6) Uani 1 1 d . . . . .
C4 C 0.3970(4) 0.28891(14) 0.3900(3) 0.0182(5) Uani 1 1 d . . . . .
C5 C 0.2960(4) 0.33625(15) 0.2837(3) 0.0230(6) Uani 1 1 d . . . . .
C6 C 0.2959(4) 0.17132(15) 0.2848(3) 0.0263(6) Uani 1 1 d . . . . .
O1 O 0.3071(3) 0.39580(11) 0.3048(2) 0.0324(5) Uani 1 1 d . . . . .
O2 O 0.2042(4) 0.31277(13) 0.1771(2) 0.0483(8) Uani 1 1 d . . . . .
O3 O 0.2040(5) 0.19466(12) 0.1763(3) 0.0523(9) Uani 1 1 d . . . . .
O4 O 0.3040(4) 0.11283(12) 0.3051(3) 0.0443(7) Uani 1 1 d . . . . .
O5 O 0.6633(6) 0.0000 0.4355(4) 0.0433(9) Uani 1 2 d S T P . .
O6 O 0.3102(5) 0.0000 0.0920(3) 0.0302(7) Uani 1 2 d S T P . .
O7 O -0.0239(5) 0.0000 0.2123(3) 0.0339(8) Uani 1 2 d S T P . .
O8 O 0.0000 0.10786(16) 0.0000 0.0470(11) Uani 1 2 d S T P . .
O9 O 0.5000 0.09711(15) 0.0000 0.0294(7) Uani 1 2 d S T P . .
H8 H 0.0515 0.1361 0.0443 0.035 Uiso 1 1 d R U . . .
H5 H 0.7021 -0.0310 0.3984 0.035 Uiso 1 1 d R U . . .
H9 H 0.4477 0.1264 -0.0461 0.035 Uiso 1 1 d R U . . .
H6 H 0.3498 0.0317 0.0665 0.035 Uiso 1 1 d R U . . .
H7 H -0.0671 -0.0326 0.2410 0.035 Uiso 1 1 d R U . . .
H3 H 0.1981 0.2450 0.1745 0.035 Uiso 1 1 d R U . . .

loop_
_atom_site_aniso_label
_atom_site_aniso_U_11
_atom_site_aniso_U_22
_atom_site_aniso_U_33
_atom_site_aniso_U_23
_atom_site_aniso_U_13
_atom_site_aniso_U_12
Cd1 0.0365(3) 0.0245(3) 0.0329(3) 0.000 0.0066(2) 0.000
Na1 0.0489(12) 0.0173(9) 0.0292(10) 0.000 0.0032(9) 0.000
C1 0.024(2) 0.0121(18) 0.026(2) 0.000 0.0022(16) 0.000
C2 0.0227(19) 0.0114(17) 0.026(2) 0.000 0.0037(16) 0.000
C3 0.0210(14) 0.0131(13) 0.0209(14) -0.0003(10) 0.0028(11) -0.0009(10)
C4 0.0196(13) 0.0153(13) 0.0190(13) 0.0013(10) 0.0028(11) 0.0016(10)
C5 0.0257(15) 0.0173(14) 0.0238(14) 0.0038(11) 0.0013(11) 0.0011(11)
C6 0.0295(15) 0.0176(15) 0.0273(15) -0.0050(12) -0.0022(12) -0.0020(12)
O1 0.0463(14) 0.0156(11) 0.0321(12) 0.0055(9) 0.0028(10) 0.0046(9)
O2 0.0703(19) 0.0228(13) 0.0331(14) 0.0034(10) -0.0257(13) 0.0008(12)
O3 0.079(2) 0.0192(13) 0.0375(15) -0.0037(10) -0.0298(14) -0.0008(12)
O4 0.0640(18) 0.0159(12) 0.0418(15) -0.0052(10) -0.0102(13) -0.0044(11)
O5 0.063(3) 0.0259(18) 0.048(2) 0.000 0.027(2) 0.000
O6 0.0351(18) 0.0197(15) 0.0363(18) 0.000 0.0089(14) 0.000
O7 0.050(2) 0.0172(15) 0.0395(19) 0.000 0.0219(16) 0.000
O8 0.067(3) 0.0141(16) 0.042(2) 0.000 -0.0246(18) 0.000
O9 0.0363(17) 0.0167(15) 0.0284(16) 0.000 -0.0061(13) 0.000

loop_
_atom_type_symbol
_atom_type_description
_atom_type_scat_dispersion_real
_atom_type_scat_dispersion_imag
_atom_type_scat_source
C C 0.0033 0.0016 'International Tables Vol C Tables 4.2.6.8 and 6.1.1.4'
Cd Cd -0.8075 1.2024 'International Tables Vol C Tables 4.2.6.8 and 6.1.1.4'
Na Na 0.0362 0.0249 'International Tables Vol C Tables 4.2.6.8 and 6.1.1.4'
O O 0.0106 0.0060 'International Tables Vol C Tables 4.2.6.8 and 6.1.1.4'
H H 0.0000 0.0000 'International Tables Vol C Tables 4.2.6.8 and 6.1.1.4'

loop_
_geom_bond_atom_site_label_1
_geom_bond_atom_site_label_2
_geom_bond_distance
_geom_bond_site_symmetry_2
Cd1 O8 2.177(3) 5
Cd1 O8 2.177(3) .
Cd1 O6 2.278(3) .
Cd1 O6 2.278(3) 5
Cd1 O7 2.286(3) 5
Cd1 O7 2.286(3) .
Na1 O4 2.292(2) .
Na1 O4 2.292(2) 6
Na1 O5 2.445(4) 5_656
Na1 O6 2.493(4) .
Na1 O5 2.527(5) .
Na1 O7 2.563(4) .
C1 C3 1.390(3) 2_656
C1 C3 1.390(3) .
C1 H1 0.9300 .
C2 C4 1.391(3) 2_656
C2 C4 1.391(3) .
C2 H2 0.9300 .
C3 C4 1.407(4) .
C3 C6 1.529(4) .
C4 C5 1.528(4) .
C5 O1 1.221(4) .
C5 O2 1.262(4) .
C6 O4 1.199(4) .
C6 O3 1.277(4) .
O2 H3 1.3685 .
O3 H3 1.0170 .
O5 H5 0.8249 .
O6 H6 0.7772 .
O7 H7 0.8207 .
O8 H8 0.7774 .
O9 H9 0.8042 .

loop_
_geom_hbond_atom_site_label_D
_geom_hbond_atom_site_label_H
_geom_hbond_atom_site_label_A
_geom_hbond_distance_DH
_geom_hbond_distance_HA
_geom_hbond_distance_DA
_geom_hbond_angle_DHA
_geom_hbond_site_symmetry_A
O8 H8 O3 0.78 1.97 2.737(3) 169.8 .
O5 H5 O1 0.82 2.03 2.854(3) 177.1 3_545
O9 H9 O2 0.80 1.99 2.786(3) 170.9 7
O6 H6 O9 0.78 1.96 2.721(3) 166.0 .
O7 H7 O1 0.82 1.92 2.742(3) 173.9 3_445

loop_
_publcif_info_datablock.id
_publcif_info_datablock.publ_exptl
_publcif_info_datablock.publ_geom
_publcif_info_datablock.structure
{88258ed1-cae2-4e76-a176-369e645bdbed} y y y

loop_
_publcif_info_exptl_table_extra_item
sin_theta_over_lambda_max

loop_
_publcif_info_tables.block_id
_publcif_info_tables.reference_item
{88258ed1-cae2-4e76-a176-369e645bdbed} '_publcif_info_datablock.publ_exptl'
{88258ed1-cae2-4e76-a176-369e645bdbed} '_geom_hbond_atom_site_label_D'
